data_2202361
loop_
_publ_author_name
'Sundari Bhaskaran'
'S. Selvanayagam'
'V. Rajakannan'
'D. Velmurugan'
'K. Ravikumar'
'A. Mohammed Abdul Rasheed'
'P. Rajakumar'

_publ_section_title
30,31-Dimethyl-3,26-dioxa-11,18-diazapentacyclo[26.4.0.0^4,9^.0^12,17^.0^20,25^]dotriconta-1(32),4,6,8,12,14,16,20,22,24,28,30-dodecaene-10,19-dione
_journal_issue 9
_journal_name_full 'Acta Crystallographica Section E'
_journal_page_first o1429
_journal_page_last o1431
_journal_paper_doi 10.1107/S1600536803018634
_journal_volume 59
_journal_year 2003
_chemical_formula_iupac 'C30 H26 N2 O4'
_chemical_formula_moiety 'C30 H26 N2 O4'
_chemical_formula_sum 'C30 H26 N2 O4'
_chemical_formula_weight 478.53
_chemical_name_systematic
;
30,31-Dimethyl-3,26-dioxa-11,18-
diazapentacyclo[26.4.0.0^4,9^.0^12,17^.0^20,25^]dotriconta-
1(32),4,6,8,12,14,16,20,22,24,28,30-dodecaene-10,19-dione
;
_space_group_IT_number 14
_symmetry_cell_setting monoclinic
_symmetry_space_group_name_Hall '-P 2yn'
_symmetry_space_group_name_H-M 'P 1 21/n 1'
_atom_sites_solution_hydrogens geom
_atom_sites_solution_primary direct
_atom_sites_solution_secondary difmap
_audit_creation_method SHELXL-97
_cell_angle_alpha 90.00
_cell_angle_beta 102.5410(10)
_cell_angle_gamma 90.00
_cell_formula_units_Z 8
_cell_length_a 15.5767(9)
_cell_length_b 15.7746(9)
_cell_length_c 20.5721(12)
_cell_measurement_reflns_used 5463
_cell_measurement_temperature 293(2)
_cell_measurement_theta_max 21.664
_cell_measurement_theta_min 2.254
_cell_volume 4934.3(5)
_computing_cell_refinement 'SAINT (Bruker, 2001)'
_computing_data_collection 'SMART (Bruker, 2001)'
_computing_data_reduction SAINT
_computing_molecular_graphics
;
'ORTEP-3 for Windows (Farrugia, 1997) and PLATON (Spek, 2003)'
;
_computing_publication_material 'SHELXL97 and PARST (Nardelli, 1995)'
_computing_structure_refinement 'SHELXL97 (Sheldrick, 1997)'
_computing_structure_solution 'SHELXS97 (Sheldrick, 1997)'
_diffrn_ambient_temperature 293(2)
_diffrn_measured_fraction_theta_full 0.926
_diffrn_measured_fraction_theta_max 0.926
_diffrn_measurement_device 'Bruker Smart APEX'
_diffrn_measurement_device_type 'CCD Area Detector'
_diffrn_measurement_method '\w scans'
_diffrn_radiation_monochromator graphite
_diffrn_radiation_source 'fine-focus sealed tube'
_diffrn_radiation_type MoK\a
_diffrn_radiation_wavelength 0.71073
_diffrn_reflns_av_R_equivalents 0.0307
_diffrn_reflns_av_sigmaI/netI 0.0455
_diffrn_reflns_limit_h_max 20
_diffrn_reflns_limit_h_min -19
_diffrn_reflns_limit_k_max 20
_diffrn_reflns_limit_k_min -18
_diffrn_reflns_limit_l_max 27
_diffrn_reflns_limit_l_min -20
_diffrn_reflns_number 30895
_diffrn_reflns_theta_full 28.05
_diffrn_reflns_theta_max 28.05
_diffrn_reflns_theta_min 1.49
_diffrn_standards_decay_% 0
_diffrn_standards_number 0
_exptl_absorpt_coefficient_mu 0.086
_exptl_absorpt_correction_type none
_exptl_crystal_colour Colourless
_exptl_crystal_density_diffrn 1.288
_exptl_crystal_density_meas ?
_exptl_crystal_density_method 'not measured'
_exptl_crystal_description Block
_exptl_crystal_F_000 2016
_exptl_crystal_size_max 0.24
_exptl_crystal_size_mid 0.20
_exptl_crystal_size_min 0.16
_refine_diff_density_max 0.298
_refine_diff_density_min -0.218
_refine_ls_extinction_method none
_refine_ls_goodness_of_fit_ref 0.986
_refine_ls_hydrogen_treatment constr
_refine_ls_matrix_type full
_refine_ls_number_parameters 653
_refine_ls_number_reflns 11480
_refine_ls_number_restraints 0
_refine_ls_restrained_S_all 0.986
_refine_ls_R_factor_all 0.1103
_refine_ls_R_factor_gt 0.0555
_refine_ls_shift/su_max <0.001
_refine_ls_shift/su_mean <0.001
_refine_ls_structure_factor_coef Fsqd
_refine_ls_weighting_details 'calc w=1/[\s^2^(Fo^2^)+(0.0872P)^2^+0.0307P] where P=(Fo^2^+2Fc^2^)/3'
_refine_ls_weighting_scheme calc
_refine_ls_wR_factor_gt 0.1390
_refine_ls_wR_factor_ref 0.1662
_reflns_number_gt 6259
_reflns_number_total 11480
_reflns_threshold_expression I>2\s(I)
_cod_data_source_file bt6331.cif
_cod_data_source_block I
_cod_depositor_comments
;
The following automatic conversions were performed:
'_symmetry_cell_setting' value 'Monoclinic' changed to 'monoclinic'
according to '/home/saulius/struct/CIF-dictionaries/cif_core.dic'
dictionary named 'cif_core.dic' version 2.4.1 from 2010-06-29.

Automatic conversion script
Id: cif_fix_enum 1527 2010-12-29 10:47:43Z saulius 

The following automatic conversions were performed:

'_symmetry_cell_setting' value 'Monoclinic' changed to 'monoclinic'
according to /home/saulius/struct/CIF-dictionaries/cif_core.dic
dictionary named 'cif_core.dic' version 2.4.1 from 2010-06-29.

Automatic conversion script
Id: cif_fix_values 1715 2011-07-08 13:25:40Z adriana 

The following automatic conversions were performed:

'_exptl_crystal_density_meas' value 'none' was changed to '?' - the
value is perceived as not measured.

Automatic conversion script
Id: cif_fix_values 3008 2015-01-20 13:52:24Z robertas 
;
_cod_original_sg_symbol_H-M 'P 21/n'
_cod_database_code 2202361
_cod_database_fobs_code 2202361

loop_
_symmetry_equiv_pos_as_xyz
'x, y, z'
'-x+1/2, y+1/2, -z+1/2'
'-x, -y, -z'
'x-1/2, -y-1/2, z-1/2'

loop_
_atom_site_label
_atom_site_fract_x
_atom_site_fract_y
_atom_site_fract_z
_atom_site_U_iso_or_equiv
_atom_site_adp_type
_atom_site_calc_flag
_atom_site_refinement_flags
_atom_site_occupancy
_atom_site_disorder_assembly
_atom_site_disorder_group
_atom_site_type_symbol
N1A 1.41506(10) 0.26652(10) 0.20245(9) 0.0563(4) Uani d . 1 . . N
H1A 1.3706 0.2703 0.2208 0.068 Uiso calc R 1 . . H
C2A 1.49701(13) 0.24200(12) 0.24294(11) 0.0542(5) Uani d . 1 . . C
C3A 1.55136(15) 0.18642(13) 0.21823(13) 0.0682(6) Uani d . 1 . . C
H3A 1.5329 0.1647 0.1755 0.082 Uiso calc R 1 . . H
C4A 1.63108(17) 0.16332(16) 0.25554(16) 0.0816(8) Uani d . 1 . . C
H4A 1.6676 0.1276 0.2378 0.098 Uiso calc R 1 . . H
C5A 1.65724(16) 0.19269(16) 0.31909(16) 0.0827(8) Uani d . 1 . . C
H5A 1.7118 0.1771 0.3446 0.099 Uiso calc R 1 . . H
C6A 1.60285(14) 0.24586(15) 0.34607(13) 0.0720(6) Uani d . 1 . . C
H6A 1.6201 0.2640 0.3900 0.086 Uiso calc R 1 . . H
C7A 1.52261(12) 0.27191(12) 0.30736(11) 0.0549(5) Uani d . 1 . . C
N8A 1.46891(10) 0.33039(10) 0.33343(9) 0.0570(4) Uani d . 1 . . N
H8A 1.4136 0.3196 0.3272 0.068 Uiso calc R 1 . . H
C9A 1.49889(13) 0.40151(14) 0.36718(11) 0.0592(5) Uani d . 1 . . C
O10A 1.57672(11) 0.41851(12) 0.38070(11) 0.1051(7) Uani d . 1 . . O
C11A 1.43422(13) 0.46196(13) 0.38580(10) 0.0537(5) Uani d . 1 . . C
C12A 1.46969(15) 0.53779(15) 0.41337(12) 0.0719(6) Uani d . 1 . . C
H12A 1.5301 0.5460 0.4204 0.086 Uiso calc R 1 . . H
C13A 1.41855(17) 0.60089(16) 0.43058(13) 0.0815(7) Uani d . 1 . . C
H13A 1.4441 0.6507 0.4498 0.098 Uiso calc R 1 . . H
C14A 1.32947(17) 0.58986(15) 0.41915(13) 0.0777(7) Uani d . 1 . . C
H14A 1.2942 0.6332 0.4296 0.093 Uiso calc R 1 . . H
C15A 1.29151(15) 0.51564(13) 0.39251(12) 0.0694(6) Uani d . 1 . . C
H15A 1.2309 0.5086 0.3853 0.083 Uiso calc R 1 . . H
C16A 1.34357(13) 0.45106(12) 0.37634(11) 0.0556(5) Uani d . 1 . . C
O17A 1.30940(9) 0.37462(8) 0.35071(8) 0.0691(4) Uani d . 1 . . O
C18A 1.21888(14) 0.35825(14) 0.35052(15) 0.0810(8) Uani d . 1 . . C
H18A 1.1814 0.3925 0.3167 0.097 Uiso calc R 1 . . H
H18B 1.2068 0.3728 0.3934 0.097 Uiso calc R 1 . . H
C19A 1.20025(13) 0.26572(13) 0.33624(13) 0.0603(6) Uani d . 1 . . C
C20A 1.20751(14) 0.21119(14) 0.38939(12) 0.0651(6) Uani d . 1 . . C
H20A 1.2277 0.2326 0.4321 0.078 Uiso calc R 1 . . H
C21A 1.18620(14) 0.12599(14) 0.38216(11) 0.0610(6) Uani d . 1 . . C
C22A 1.15514(14) 0.09469(13) 0.31802(12) 0.0607(6) Uani d . 1 . . C
C23A 1.14963(14) 0.14877(14) 0.26506(11) 0.0605(5) Uani d . 1 . . C
H23A 1.1304 0.1272 0.2223 0.073 Uiso calc R 1 . . H
C24A 1.17141(12) 0.23407(13) 0.27226(12) 0.0597(6) Uani d . 1 . . C
C25A 1.15893(14) 0.28620(15) 0.21030(13) 0.0751(7) Uani d . 1 . . C
H25A 1.1121 0.2625 0.1763 0.090 Uiso calc R 1 . . H
H25B 1.1428 0.3437 0.2194 0.090 Uiso calc R 1 . . H
O26A 1.24030(8) 0.28655(9) 0.18736(8) 0.0655(4) Uani d . 1 . . O
C27A 1.23625(13) 0.31209(12) 0.12305(11) 0.0550(5) Uani d . 1 . . C
C28A 1.15879(15) 0.33791(15) 0.08110(13) 0.0757(7) Uani d . 1 . . C
H28A 1.1070 0.3392 0.0967 0.091 Uiso calc R 1 . . H
C29A 1.15754(19) 0.36159(17) 0.01695(14) 0.0874(8) Uani d . 1 . . C
H29A 1.1047 0.3773 -0.0111 0.105 Uiso calc R 1 . . H
C30A 1.2330(2) 0.36229(18) -0.00600(13) 0.0899(8) Uani d . 1 . . C
H30A 1.2323 0.3803 -0.0492 0.108 Uiso calc R 1 . . H
C31A 1.30961(17) 0.33647(15) 0.03457(12) 0.0732(7) Uani d . 1 . . C
H31A 1.3607 0.3363 0.0181 0.088 Uiso calc R 1 . . H
C32A 1.31416(13) 0.31043(12) 0.09975(10) 0.0540(5) Uani d . 1 . . C
C33A 1.40273(13) 0.28413(13) 0.13726(11) 0.0580(5) Uani d . 1 . . C
O34A 1.46308(10) 0.28107(14) 0.10817(9) 0.1012(6) Uani d . 1 . . O
C35A 1.1961(2) 0.06967(17) 0.44247(13) 0.0960(9) Uani d . 1 . . C
H35A 1.2185 0.1023 0.4819 0.144 Uiso calc R 1 . . H
H35B 1.2362 0.0245 0.4393 0.144 Uiso calc R 1 . . H
H35C 1.1398 0.0464 0.4447 0.144 Uiso calc R 1 . . H
C36A 1.1282(2) 0.00294(15) 0.30620(14) 0.0945(9) Uani d . 1 . . C
H36A 1.1005 -0.0050 0.2602 0.142 Uiso calc R 1 . . H
H36B 1.0876 -0.0118 0.3335 0.142 Uiso calc R 1 . . H
H36C 1.1793 -0.0326 0.3175 0.142 Uiso calc R 1 . . H
N1B 0.88809(10) 0.40621(10) 0.13123(8) 0.0505(4) Uani d . 1 . . N
H1B 0.8380 0.4213 0.1385 0.061 Uiso calc R 1 . . H
C2B 0.95973(11) 0.46529(12) 0.14452(10) 0.0475(5) Uani d . 1 . . C
C3B 0.99447(14) 0.49495(14) 0.09276(11) 0.0631(6) Uani d . 1 . . C
H3B 0.9699 0.4779 0.0495 0.076 Uiso calc R 1 . . H
C4B 1.06496(16) 0.54942(15) 0.10411(12) 0.0720(7) Uani d . 1 . . C
H4B 1.0874 0.5699 0.0688 0.086 Uiso calc R 1 . . H
C5B 1.10161(14) 0.57313(13) 0.16786(13) 0.0662(6) Uani d . 1 . . C
H5B 1.1502 0.6089 0.1758 0.079 Uiso calc R 1 . . H
C6B 1.06844(13) 0.54542(13) 0.22019(11) 0.0584(5) Uani d . 1 . . C
H6B 1.0942 0.5627 0.2632 0.070 Uiso calc R 1 . . H
C7B 0.99572(12) 0.49097(12) 0.20941(10) 0.0468(5) Uani d . 1 . . C
N8B 0.95594(10) 0.46265(10) 0.26080(8) 0.0536(4) Uani d . 1 . . N
H8B 0.9053 0.4390 0.2485 0.064 Uiso calc R 1 . . H
C9B 0.98793(12) 0.46823(12) 0.32704(10) 0.0499(5) Uani d . 1 . . C
O10B 1.06118(10) 0.49574(12) 0.35058(8) 0.0830(5) Uani d . 1 . . O
C11B 0.93044(12) 0.43761(11) 0.37200(9) 0.0471(4) Uani d . 1 . . C
C12B 0.97500(14) 0.42029(13) 0.43672(10) 0.0615(6) Uani d . 1 . . C
H12B 1.0355 0.4286 0.4482 0.074 Uiso calc R 1 . . H
C13B 0.93258(18) 0.39137(15) 0.48411(11) 0.0748(7) Uani d . 1 . . C
H13B 0.9638 0.3803 0.5272 0.090 Uiso calc R 1 . . H
C14B 0.84369(17) 0.37911(15) 0.46705(12) 0.0728(7) Uani d . 1 . . C
H14B 0.8144 0.3591 0.4988 0.087 Uiso calc R 1 . . H
C15B 0.79676(14) 0.39594(14) 0.40363(11) 0.0630(6) Uani d . 1 . . C
H15B 0.7363 0.3870 0.3929 0.076 Uiso calc R 1 . . H
C16B 0.83928(12) 0.42612(11) 0.35563(10) 0.0482(5) Uani d . 1 . . C
O17B 0.79584(8) 0.44641(9) 0.29236(7) 0.0611(4) Uani d . 1 . . O
C18B 0.70183(13) 0.43428(16) 0.27477(13) 0.0807(7) Uani d . 1 . . C
H18C 0.6773 0.4429 0.3137 0.097 Uiso calc R 1 . . H
H18D 0.6888 0.3767 0.2592 0.097 Uiso calc R 1 . . H
C19B 0.66083(12) 0.49536(13) 0.22132(11) 0.0553(5) Uani d . 1 . . C
C20B 0.64862(14) 0.57815(15) 0.24098(11) 0.0629(6) Uani d . 1 . . C
H20B 0.6695 0.5930 0.2854 0.075 Uiso calc R 1 . . H
C21B 0.60674(14) 0.63908(13) 0.19726(12) 0.0612(6) Uani d . 1 . . C
C22B 0.57653(13) 0.61750(13) 0.13133(11) 0.0561(5) Uani d . 1 . . C
C23B 0.58890(13) 0.53525(14) 0.11191(11) 0.0579(5) Uani d . 1 . . C
H23B 0.5688 0.5209 0.0674 0.069 Uiso calc R 1 . . H
C24B 0.62958(12) 0.47352(12) 0.15534(11) 0.0529(5) Uani d . 1 . . C
C25B 0.63240(13) 0.38470(13) 0.13043(13) 0.0712(7) Uani d . 1 . . C
H25C 0.6151 0.3454 0.1615 0.085 Uiso calc R 1 . . H
H25D 0.5917 0.3787 0.0877 0.085 Uiso calc R 1 . . H
O26B 0.72018(8) 0.36591(8) 0.12353(8) 0.0620(4) Uani d . 1 . . O
C27B 0.73532(12) 0.28645(12) 0.10082(10) 0.0490(5) Uani d . 1 . . C
C28B 0.67016(14) 0.22507(13) 0.08635(11) 0.0632(6) Uani d . 1 . . C
H28B 0.6133 0.2373 0.0908 0.076 Uiso calc R 1 . . H
C29B 0.69013(15) 0.14582(14) 0.06528(11) 0.0683(6) Uani d . 1 . . C
H29B 0.6468 0.1042 0.0568 0.082 Uiso calc R 1 . . H
C30B 0.77274(16) 0.12772(14) 0.05678(12) 0.0737(7) Uani d . 1 . . C
H30B 0.7857 0.0745 0.0421 0.088 Uiso calc R 1 . . H
C31B 0.83654(15) 0.18956(13) 0.07031(12) 0.0688(6) Uani d . 1 . . C
H31B 0.8926 0.1773 0.0641 0.083 Uiso calc R 1 . . H
C32B 0.81995(12) 0.26955(12) 0.09296(10) 0.0508(5) Uani d . 1 . . C
C33B 0.89683(13) 0.32842(13) 0.10781(12) 0.0621(6) Uani d . 1 . . C
O34B 0.96723(11) 0.30439(11) 0.09933(15) 0.1351(10) Uani d . 1 . . O
C35B 0.5943(2) 0.72788(15) 0.22187(16) 0.1033(10) Uani d . 1 . . C
H35D 0.6144 0.7299 0.2694 0.155 Uiso calc R 1 . . H
H35E 0.5331 0.7427 0.2102 0.155 Uiso calc R 1 . . H
H35F 0.6275 0.7673 0.2016 0.155 Uiso calc R 1 . . H
C36B 0.52947(17) 0.68101(17) 0.08125(13) 0.0884(8) Uani d . 1 . . C
H36D 0.5096 0.6536 0.0390 0.133 Uiso calc R 1 . . H
H36E 0.5690 0.7262 0.0767 0.133 Uiso calc R 1 . . H
H36F 0.4799 0.7036 0.0962 0.133 Uiso calc R 1 . . H

loop_
_atom_site_aniso_label
_atom_site_aniso_U_11
_atom_site_aniso_U_22
_atom_site_aniso_U_33
_atom_site_aniso_U_12
_atom_site_aniso_U_13
_atom_site_aniso_U_23
N1A 0.0443(9) 0.0631(11) 0.0662(12) 0.0092(8) 0.0223(8) 0.0008(9)
C2A 0.0427(11) 0.0493(12) 0.0750(15) 0.0038(9) 0.0225(10) 0.0068(11)
C3A 0.0622(14) 0.0558(13) 0.0956(17) 0.0138(11) 0.0365(13) 0.0066(12)
C4A 0.0652(16) 0.0695(16) 0.121(2) 0.0260(13) 0.0443(16) 0.0229(16)
C5A 0.0488(14) 0.0816(18) 0.119(2) 0.0239(12) 0.0214(15) 0.0359(17)
C6A 0.0513(13) 0.0757(16) 0.0872(17) 0.0092(11) 0.0112(12) 0.0212(13)
C7A 0.0392(11) 0.0502(11) 0.0780(15) 0.0052(9) 0.0183(10) 0.0126(11)
N8A 0.0365(9) 0.0571(10) 0.0771(12) -0.0004(7) 0.0119(8) -0.0037(9)
C9A 0.0417(12) 0.0742(14) 0.0642(13) -0.0079(10) 0.0173(10) -0.0047(11)
O10A 0.0477(10) 0.1178(15) 0.1543(18) -0.0185(9) 0.0318(11) -0.0527(13)
C11A 0.0489(12) 0.0578(12) 0.0566(12) -0.0074(9) 0.0161(9) -0.0001(10)
C12A 0.0594(14) 0.0723(16) 0.0857(17) -0.0161(12) 0.0197(12) -0.0149(13)
C13A 0.0814(18) 0.0646(15) 0.103(2) -0.0197(13) 0.0302(15) -0.0248(14)
C14A 0.0825(18) 0.0551(14) 0.106(2) -0.0027(12) 0.0435(15) -0.0084(13)
C15A 0.0578(13) 0.0544(13) 0.1035(19) -0.0026(10) 0.0342(13) -0.0023(12)
C16A 0.0505(12) 0.0493(12) 0.0711(14) -0.0048(9) 0.0222(10) 0.0004(10)
O17A 0.0430(8) 0.0535(9) 0.1170(13) -0.0083(6) 0.0310(8) -0.0137(8)
C18A 0.0462(13) 0.0594(14) 0.145(2) -0.0071(10) 0.0374(14) -0.0100(14)
C19A 0.0394(11) 0.0535(13) 0.0945(18) -0.0049(9) 0.0289(11) -0.0040(12)
C20A 0.0548(13) 0.0679(15) 0.0768(16) -0.0085(11) 0.0237(11) -0.0154(12)
C21A 0.0607(13) 0.0609(14) 0.0674(15) 0.0000(10) 0.0271(11) -0.0004(11)
C22A 0.0628(14) 0.0529(12) 0.0721(15) -0.0021(10) 0.0272(11) -0.0048(11)
C23A 0.0560(13) 0.0664(14) 0.0627(14) -0.0003(10) 0.0208(10) -0.0009(11)
C24A 0.0369(11) 0.0592(13) 0.0891(17) 0.0034(9) 0.0269(11) 0.0104(12)
C25A 0.0494(13) 0.0790(16) 0.1055(19) 0.0147(11) 0.0359(13) 0.0319(14)
O26A 0.0419(8) 0.0758(10) 0.0832(11) 0.0064(7) 0.0230(7) 0.0221(8)
C27A 0.0496(12) 0.0446(11) 0.0723(14) -0.0010(9) 0.0168(10) 0.0078(10)
C28A 0.0520(14) 0.0741(16) 0.100(2) 0.0104(11) 0.0149(13) 0.0258(14)
C29A 0.0741(19) 0.0882(18) 0.090(2) 0.0060(14) -0.0033(15) 0.0157(16)
C30A 0.096(2) 0.107(2) 0.0629(16) 0.0003(17) 0.0076(15) -0.0001(15)
C31A 0.0741(17) 0.0861(17) 0.0627(15) -0.0037(13) 0.0221(13) -0.0130(13)
C32A 0.0508(12) 0.0508(11) 0.0622(14) -0.0061(9) 0.0164(10) -0.0099(10)
C33A 0.0435(11) 0.0645(13) 0.0703(15) -0.0076(9) 0.0220(10) -0.0118(11)
O34A 0.0494(10) 0.1789(19) 0.0812(12) 0.0041(11) 0.0271(9) 0.0058(12)
C35A 0.123(3) 0.093(2) 0.0774(18) -0.0022(17) 0.0316(17) 0.0133(16)
C36A 0.132(3) 0.0547(15) 0.101(2) -0.0114(15) 0.0346(18) -0.0093(14)
N1B 0.0390(9) 0.0563(10) 0.0585(10) -0.0017(7) 0.0160(7) -0.0051(8)
C2B 0.0367(10) 0.0502(11) 0.0580(12) -0.0002(8) 0.0155(9) 0.0008(9)
C3B 0.0653(14) 0.0712(14) 0.0576(13) -0.0074(11) 0.0241(11) 0.0002(11)
C4B 0.0747(16) 0.0763(16) 0.0765(17) -0.0141(13) 0.0412(13) 0.0042(13)
C5B 0.0533(13) 0.0632(14) 0.0890(18) -0.0152(10) 0.0309(12) -0.0008(12)
C6B 0.0482(12) 0.0635(13) 0.0663(14) -0.0104(10) 0.0184(10) -0.0027(11)
C7B 0.0393(10) 0.0485(11) 0.0559(12) -0.0021(8) 0.0173(9) 0.0025(9)
N8B 0.0461(9) 0.0642(10) 0.0518(10) -0.0174(8) 0.0133(8) -0.0002(8)
C9B 0.0387(11) 0.0546(11) 0.0558(13) 0.0003(9) 0.0086(9) 0.0014(10)
O10B 0.0442(9) 0.1323(15) 0.0684(10) -0.0206(9) 0.0032(7) 0.0109(10)
C11B 0.0509(11) 0.0417(10) 0.0490(12) -0.0006(8) 0.0119(9) -0.0007(9)
C12B 0.0611(14) 0.0678(14) 0.0533(13) -0.0074(11) 0.0071(10) -0.0017(11)
C13B 0.0875(19) 0.0886(17) 0.0458(13) -0.0125(14) 0.0089(12) 0.0045(12)
C14B 0.0871(18) 0.0809(16) 0.0587(15) -0.0070(13) 0.0343(13) 0.0082(12)
C15B 0.0562(13) 0.0712(14) 0.0666(15) -0.0014(11) 0.0247(11) 0.0108(11)
C16B 0.0477(11) 0.0466(11) 0.0521(12) 0.0026(8) 0.0145(9) 0.0041(9)
O17B 0.0356(7) 0.0847(10) 0.0632(9) 0.0008(6) 0.0112(6) 0.0241(8)
C18B 0.0411(12) 0.0984(18) 0.1003(19) -0.0049(12) 0.0103(12) 0.0401(15)
C19B 0.0335(10) 0.0616(13) 0.0722(15) 0.0013(9) 0.0148(10) 0.0169(11)
C20B 0.0535(13) 0.0773(16) 0.0590(13) -0.0089(11) 0.0147(10) -0.0020(12)
C21B 0.0548(13) 0.0577(13) 0.0754(16) 0.0006(10) 0.0239(11) 0.0006(12)
C22B 0.0434(11) 0.0581(13) 0.0708(15) 0.0054(9) 0.0210(10) 0.0116(11)
C23B 0.0450(11) 0.0729(15) 0.0570(13) 0.0023(10) 0.0138(9) -0.0028(11)
C24B 0.0328(10) 0.0537(12) 0.0753(15) 0.0016(8) 0.0185(10) -0.0010(11)
C25B 0.0405(12) 0.0618(14) 0.116(2) 0.0016(10) 0.0268(12) -0.0124(13)
O26B 0.0394(8) 0.0512(8) 0.1001(11) -0.0010(6) 0.0255(7) -0.0127(8)
C27B 0.0417(10) 0.0474(11) 0.0575(12) 0.0026(8) 0.0102(9) 0.0008(9)
C28B 0.0472(12) 0.0588(13) 0.0845(16) -0.0041(10) 0.0166(11) -0.0073(11)
C29B 0.0620(15) 0.0581(14) 0.0822(16) -0.0113(11) 0.0097(12) -0.0074(12)
C30B 0.0699(16) 0.0510(13) 0.0987(18) 0.0043(11) 0.0150(13) -0.0148(12)
C31B 0.0525(13) 0.0562(13) 0.0996(18) 0.0078(10) 0.0209(12) -0.0087(12)
C32B 0.0418(11) 0.0494(11) 0.0605(12) 0.0037(8) 0.0098(9) 0.0006(9)
C33B 0.0384(11) 0.0563(13) 0.0929(16) 0.0031(9) 0.0172(10) -0.0056(12)
O34B 0.0498(11) 0.0799(12) 0.286(3) -0.0069(9) 0.0598(15) -0.0536(15)
C35B 0.126(3) 0.0609(16) 0.130(3) 0.0005(16) 0.043(2) -0.0191(16)
C36B 0.0767(18) 0.0877(18) 0.104(2) 0.0227(14) 0.0268(15) 0.0353(16)

loop_
_atom_type_symbol
_atom_type_description
_atom_type_scat_dispersion_real
_atom_type_scat_dispersion_imag
_atom_type_scat_source
C C 0.0033 0.0016 'International Tables Vol C Tables 4.2.6.8 and 6.1.1.4'
H H 0.0000 0.0000 'International Tables Vol C Tables 4.2.6.8 and 6.1.1.4'
N N 0.0061 0.0033 'International Tables Vol C Tables 4.2.6.8 and 6.1.1.4'
O O 0.0106 0.0060 'International Tables Vol C Tables 4.2.6.8 and 6.1.1.4'

loop_
_geom_angle_atom_site_label_1
_geom_angle_atom_site_label_2
_geom_angle_atom_site_label_3
_geom_angle
_geom_angle_publ_flag
C33A N1A C2A 123.96(16) ?
C33A N1A H1A 118.0 ?
C2A N1A H1A 118.0 ?
C7A C2A C3A 119.6(2) ?
C7A C2A N1A 120.4(2) ?
C3A C2A N1A 120.0(2) ?
C4A C3A C2A 121.1(2) ?
C4A C3A H3A 119.4 ?
C2A C3A H3A 119.4 ?
C5A C4A C3A 119.8(2) ?
C5A C4A H4A 120.1 ?
C3A C4A H4A 120.1 ?
C4A C5A C6A 120.4(2) ?
C4A C5A H5A 119.8 ?
C6A C5A H5A 119.8 ?
C5A C6A C7A 120.0(2) ?
C5A C6A H6A 120.0 ?
C7A C6A H6A 120.0 ?
C2A C7A C6A 119.00(19) ?
C2A C7A N8A 120.7(2) ?
C6A C7A N8A 120.2(2) ?
C9A N8A C7A 124.48(17) ?
C9A N8A H8A 117.8 ?
C7A N8A H8A 117.8 ?
O10A C9A N8A 121.26(19) ?
O10A C9A C11A 119.7(2) ?
N8A C9A C11A 119.02(17) ?
C12A C11A C16A 117.73(19) ?
C12A C11A C9A 115.1(2) ?
C16A C11A C9A 127.1(2) ?
C13A C12A C11A 122.1(2) ?
C13A C12A H12A 119.0 ?
C11A C12A H12A 119.0 ?
C12A C13A C14A 119.3(2) ?
C12A C13A H13A 120.4 ?
C14A C13A H13A 120.4 ?
C15A C14A C13A 120.7(2) ?
C15A C14A H14A 119.6 ?
C13A C14A H14A 119.6 ?
C14A C15A C16A 119.9(2) ?
C14A C15A H15A 120.0 ?
C16A C15A H15A 120.0 ?
O17A C16A C15A 122.5(2) y
O17A C16A C11A 117.2(2) y
C15A C16A C11A 120.23(19) ?
C16A O17A C18A 117.2(2) ?
O17A C18A C19A 108.87(16) ?
O17A C18A H18A 109.9 ?
C19A C18A H18A 109.9 ?
O17A C18A H18B 109.9 ?
C19A C18A H18B 109.9 ?
H18A C18A H18B 108.3 ?
C20A C19A C24A 118.84(19) ?
C20A C19A C18A 118.2(2) ?
C24A C19A C18A 122.9(2) ?
C19A C20A C21A 123.0(2) ?
C19A C20A H20A 118.5 ?
C21A C20A H20A 118.5 ?
C20A C21A C22A 118.1(2) ?
C20A C21A C35A 120.3(2) ?
C22A C21A C35A 121.5(2) ?
C23A C22A C21A 118.7(2) ?
C23A C22A C36A 120.0(2) ?
C21A C22A C36A 121.2(2) ?
C22A C23A C24A 123.1(2) ?
C22A C23A H23A 118.4 ?
C24A C23A H23A 118.4 ?
C23A C24A C19A 118.1(2) ?
C23A C24A C25A 117.3(2) y
C19A C24A C25A 124.5(2) y
O26A C25A C24A 108.66(16) ?
O26A C25A H25A 110.0 ?
C24A C25A H25A 110.0 ?
O26A C25A H25B 110.0 ?
C24A C25A H25B 110.0 ?
H25A C25A H25B 108.3 ?
C27A O26A C25A 117.2(2) ?
O26A C27A C28A 122.7(2) ?
O26A C27A C32A 117.6(2) ?
C28A C27A C32A 119.7(2) ?
C29A C28A C27A 120.7(2) ?
C29A C28A H28A 119.7 ?
C27A C28A H28A 119.7 ?
C30A C29A C28A 120.4(3) ?
C30A C29A H29A 119.8 ?
C28A C29A H29A 119.8 ?
C29A C30A C31A 119.6(3) ?
C29A C30A H30A 120.2 ?
C31A C30A H30A 120.2 ?
C30A C31A C32A 122.3(2) ?
C30A C31A H31A 118.9 ?
C32A C31A H31A 118.9 ?
C31A C32A C27A 117.3(2) ?
C31A C32A C33A 115.5(2) ?
C27A C32A C33A 127.2(2) ?
O34A C33A N1A 121.6(2) ?
O34A C33A C32A 118.9(2) ?
N1A C33A C32A 119.47(16) ?
C21A C35A H35A 109.5 ?
C21A C35A H35B 109.5 ?
H35A C35A H35B 109.5 ?
C21A C35A H35C 109.5 ?
H35A C35A H35C 109.5 ?
H35B C35A H35C 109.5 ?
C22A C36A H36A 109.5 ?
C22A C36A H36B 109.5 ?
H36A C36A H36B 109.5 ?
C22A C36A H36C 109.5 ?
H36A C36A H36C 109.5 ?
H36B C36A H36C 109.5 ?
C33B N1B C2B 121.99(15) ?
C33B N1B H1B 119.0 ?
C2B N1B H1B 119.0 ?
C3B C2B C7B 119.9(2) ?
C3B C2B N1B 119.6(2) ?
C7B C2B N1B 120.5(2) ?
C4B C3B C2B 121.0(2) ?
C4B C3B H3B 119.5 ?
C2B C3B H3B 119.5 ?
C5B C4B C3B 119.2(2) ?
C5B C4B H4B 120.4 ?
C3B C4B H4B 120.4 ?
C4B C5B C6B 121.3(2) ?
C4B C5B H5B 119.3 ?
C6B C5B H5B 119.3 ?
C5B C6B C7B 120.3(2) ?
C5B C6B H6B 119.9 ?
C7B C6B H6B 119.9 ?
C2B C7B C6B 118.3(2) ?
C2B C7B N8B 118.4(2) ?
C6B C7B N8B 123.2(2) ?
C9B N8B C7B 127.67(16) ?
C9B N8B H8B 116.2 ?
C7B N8B H8B 116.2 ?
O10B C9B N8B 122.25(18) ?
O10B C9B C11B 120.16(18) ?
N8B C9B C11B 117.58(17) ?
C12B C11B C16B 118.40(18) ?
C12B C11B C9B 114.4(2) ?
C16B C11B C9B 127.2(2) ?
C13B C12B C11B 122.0(2) ?
C13B C12B H12B 119.0 ?
C11B C12B H12B 119.0 ?
C14B C13B C12B 118.9(2) ?
C14B C13B H13B 120.6 ?
C12B C13B H13B 120.6 ?
C13B C14B C15B 121.1(2) ?
C13B C14B H14B 119.5 ?
C15B C14B H14B 119.5 ?
C14B C15B C16B 120.3(2) ?
C14B C15B H15B 119.9 ?
C16B C15B H15B 119.9 ?
O17B C16B C15B 122.9(2) y
O17B C16B C11B 117.8(2) y
C15B C16B C11B 119.33(18) ?
C16B O17B C18B 118.2(2) ?
O17B C18B C19B 110.29(16) ?
O17B C18B H18C 109.6 ?
C19B C18B H18C 109.6 ?
O17B C18B H18D 109.6 ?
C19B C18B H18D 109.6 ?
H18C C18B H18D 108.1 ?
C24B C19B C20B 118.53(19) ?
C24B C19B C18B 124.3(2) ?
C20B C19B C18B 117.0(2) ?
C21B C20B C19B 122.6(2) ?
C21B C20B H20B 118.7 ?
C19B C20B H20B 118.7 ?
C20B C21B C22B 118.8(2) ?
C20B C21B C35B 120.2(2) ?
C22B C21B C35B 121.0(2) ?
C21B C22B C23B 118.5(2) ?
C21B C22B C36B 121.3(2) ?
C23B C22B C36B 120.2(2) ?
C24B C23B C22B 123.3(2) ?
C24B C23B H23B 118.4 ?
C22B C23B H23B 118.4 ?
C23B C24B C19B 118.32(19) ?
C23B C24B C25B 118.9(2) y
C19B C24B C25B 122.6(2) y
O26B C25B C24B 109.06(16) ?
O26B C25B H25C 109.9 ?
C24B C25B H25C 109.9 ?
O26B C25B H25D 109.9 ?
C24B C25B H25D 109.9 ?
H25C C25B H25D 108.3 ?
C27B O26B C25B 117.30(10) ?
O26B C27B C28B 122.5(2) ?
O26B C27B C32B 116.8(2) ?
C28B C27B C32B 120.65(18) ?
C29B C28B C27B 119.7(2) ?
C29B C28B H28B 120.2 ?
C27B C28B H28B 120.2 ?
C30B C29B C28B 120.8(2) ?
C30B C29B H29B 119.6 ?
C28B C29B H29B 119.6 ?
C29B C30B C31B 119.0(2) ?
C29B C30B H30B 120.5 ?
C31B C30B H30B 120.5 ?
C30B C31B C32B 122.2(2) ?
C30B C31B H31B 118.9 ?
C32B C31B H31B 118.9 ?
C27B C32B C31B 117.66(18) ?
C27B C32B C33B 126.6(2) ?
C31B C32B C33B 115.7(2) ?
O34B C33B N1B 120.46(19) ?
O34B C33B C32B 119.20(19) ?
N1B C33B C32B 120.33(16) ?
C21B C35B H35D 109.5 ?
C21B C35B H35E 109.5 ?
H35D C35B H35E 109.5 ?
C21B C35B H35F 109.5 ?
H35D C35B H35F 109.5 ?
H35E C35B H35F 109.5 ?
C22B C36B H36D 109.5 ?
C22B C36B H36E 109.5 ?
H36D C36B H36E 109.5 ?
C22B C36B H36F 109.5 ?
H36D C36B H36F 109.5 ?
H36E C36B H36F 109.5 ?

loop_
_geom_bond_atom_site_label_1
_geom_bond_atom_site_label_2
_geom_bond_site_symmetry_2
_geom_bond_distance
_geom_bond_publ_flag
N1A C33A . 1.342(3) y
N1A C2A . 1.418(2) y
N1A H1A . 0.8600 ?
C2A C7A . 1.381(3) ?
C2A C3A . 1.389(3) ?
C3A C4A . 1.360(3) ?
C3A H3A . 0.9300 ?
C4A C5A . 1.363(4) ?
C4A H4A . 0.9300 ?
C5A C6A . 1.390(3) ?
C5A H5A . 0.9300 ?
C6A C7A . 1.390(3) ?
C6A H6A . 0.9300 ?
C7A N8A . 1.426(2) y
N8A C9A . 1.348(3) y
N8A H8A . 0.8600 ?
C9A O10A . 1.213(2) y
C9A C11A . 1.496(3) ?
C11A C12A . 1.386(3) ?
C11A C16A . 1.394(3) ?
C12A C13A . 1.368(3) ?
C12A H12A . 0.9300 ?
C13A C14A . 1.367(3) ?
C13A H13A . 0.9300 ?
C14A C15A . 1.371(3) ?
C14A H14A . 0.9300 ?
C15A C16A . 1.387(3) ?
C15A H15A . 0.9300 ?
C16A O17A . 1.376(2) ?
O17A C18A . 1.433(2) ?
C18A C19A . 1.505(3) ?
C18A H18A . 0.9700 ?
C18A H18B . 0.9700 ?
C19A C20A . 1.376(3) ?
C19A C24A . 1.388(3) ?
C20A C21A . 1.385(3) ?
C20A H20A . 0.9300 ?
C21A C22A . 1.393(3) ?
C21A C35A . 1.506(3) ?
C22A C23A . 1.372(3) ?
C22A C36A . 1.512(3) ?
C23A C24A . 1.388(3) ?
C23A H23A . 0.9300 ?
C24A C25A . 1.494(3) ?
C25A O26A . 1.445(2) ?
C25A H25A . 0.9700 ?
C25A H25B . 0.9700 ?
O26A C27A . 1.371(2) ?
C27A C28A . 1.384(3) ?
C27A C32A . 1.398(3) ?
C28A C29A . 1.368(3) ?
C28A H28A . 0.9300 ?
C29A C30A . 1.358(4) ?
C29A H29A . 0.9300 ?
C30A C31A . 1.362(4) ?
C30A H30A . 0.9300 ?
C31A C32A . 1.389(3) ?
C31A H31A . 0.9300 ?
C32A C33A . 1.486(3) ?
C33A O34A . 1.220(2) y
C35A H35A . 0.9600 ?
C35A H35B . 0.9600 ?
C35A H35C . 0.9600 ?
C36A H36A . 0.9600 ?
C36A H36B . 0.9600 ?
C36A H36C . 0.9600 ?
N1B C33B . 1.336(2) y
N1B C2B . 1.434(2) y
N1B H1B . 0.8600 ?
C2B C3B . 1.377(3) ?
C2B C7B . 1.391(3) ?
C3B C4B . 1.374(3) ?
C3B H3B . 0.9300 ?
C4B C5B . 1.364(3) ?
C4B H4B . 0.9300 ?
C5B C6B . 1.363(3) ?
C5B H5B . 0.9300 ?
C6B C7B . 1.400(3) ?
C6B H6B . 0.9300 ?
C7B N8B . 1.409(2) y
N8B C9B . 1.348(2) y
N8B H8B . 0.8600 ?
C9B O10B . 1.218(2) y
C9B C11B . 1.500(3) ?
C11B C12B . 1.388(3) ?
C11B C16B . 1.398(3) ?
C12B C13B . 1.369(3) ?
C12B H12B . 0.9300 ?
C13B C14B . 1.366(3) ?
C13B H13B . 0.9300 ?
C14B C15B . 1.376(3) ?
C14B H14B . 0.9300 ?
C15B C16B . 1.387(3) ?
C15B H15B . 0.9300 ?
C16B O17B . 1.368(2) ?
O17B C18B . 1.443(2) ?
C18B C19B . 1.497(3) ?
C18B H18C . 0.9700 ?
C18B H18D . 0.9700 ?
C19B C24B . 1.382(3) ?
C19B C20B . 1.392(3) ?
C20B C21B . 1.380(3) ?
C20B H20B . 0.9300 ?
C21B C22B . 1.378(3) ?
C21B C35B . 1.516(3) ?
C22B C23B . 1.383(3) ?
C22B C36B . 1.508(3) ?
C23B C24B . 1.379(3) ?
C23B H23B . 0.9300 ?
C24B C25B . 1.496(3) ?
C25B O26B . 1.436(2) ?
C25B H25C . 0.9700 ?
C25B H25D . 0.9700 ?
O26B C27B . 1.376(2) ?
C27B C28B . 1.387(3) ?
C27B C32B . 1.388(2) ?
C28B C29B . 1.381(3) ?
C28B H28B . 0.9300 ?
C29B C30B . 1.366(3) ?
C29B H29B . 0.9300 ?
C30B C31B . 1.377(3) ?
C30B H30B . 0.9300 ?
C31B C32B . 1.389(3) ?
C31B H31B . 0.9300 ?
C32B C33B . 1.494(3) ?
C33B O34B . 1.208(2) y
C35B H35D . 0.9600 ?
C35B H35E . 0.9600 ?
C35B H35F . 0.9600 ?
C36B H36D . 0.9600 ?
C36B H36E . 0.9600 ?
C36B H36F . 0.9600 ?

loop_
_geom_hbond_atom_site_label_D
_geom_hbond_atom_site_label_H
_geom_hbond_atom_site_label_A
_geom_hbond_site_symmetry_A
_geom_hbond_distance_DH
_geom_hbond_distance_HA
_geom_hbond_distance_DA
_geom_hbond_angle_DHA
N1A H1A O26A . 0.86 2.01 2.691(2) 135
N1B H1B O26B . 0.86 2.00 2.662(2) 134
N8A H8A O17A . 0.86 1.99 2.677(2) 136
N8B H8B O17B . 0.86 2.10 2.722(2) 129
N8B H8B N1B . 0.86 2.42 2.791(3) 106
C3A H3A O34A . 0.93 2.41 2.809(4) 106
C6A H6A O10A . 0.93 2.53 2.866(4) 102
C6B H6B O10B . 0.93 2.24 2.820(3) 120
C12A H12A O10A . 0.93 2.34 2.694(3) 102
C12B H12B O10B . 0.93 2.38 2.719(3) 101
C15A H15A O10B . 0.93 2.59 3.517(3) 173
C28A H28A O34B . 0.93 2.25 3.132(3) 156
C15B H15B O10A 1_455 0.93 2.49 3.376(3) 158
C18B H18C O10A 1_455 0.97 2.33 3.233(3) 154
C25B H25C O34A 1_455 0.97 2.59 3.052(3) 109

loop_
_geom_torsion_atom_site_label_1
_geom_torsion_atom_site_label_2
_geom_torsion_atom_site_label_3
_geom_torsion_atom_site_label_4
_geom_torsion
_geom_torsion_publ_flag
C33A N1A C2A C7A 140.8(2) ?
C33A N1A C2A C3A -40.3(3) y
C7A C2A C3A C4A -2.5(3) ?
N1A C2A C3A C4A 178.60(19) ?
C2A C3A C4A C5A 2.2(4) ?
C3A C4A C5A C6A 0.2(4) ?
C4A C5A C6A C7A -2.4(4) ?
C3A C2A C7A C6A 0.3(3) ?
N1A C2A C7A C6A 179.21(18) ?
C3A C2A C7A N8A 178.65(17) ?
N1A C2A C7A N8A -2.5(3) ?
C5A C6A C7A C2A 2.1(3) ?
C5A C6A C7A N8A -176.27(19) ?
C2A C7A N8A C9A -133.1(2) ?
C6A C7A N8A C9A 45.2(3) y
C7A N8A C9A O10A -3.8(3) ?
C7A N8A C9A C11A 173.82(18) ?
O10A C9A C11A C12A 4.9(3) ?
N8A C9A C11A C12A -172.78(19) ?
O10A C9A C11A C16A -177.4(2) ?
N8A C9A C11A C16A 4.9(3) ?
C16A C11A C12A C13A -0.5(3) ?
C9A C11A C12A C13A 177.4(2) ?
C11A C12A C13A C14A -1.3(4) ?
C12A C13A C14A C15A 1.8(4) ?
C13A C14A C15A C16A -0.5(4) ?
C14A C15A C16A O17A 178.7(2) ?
C14A C15A C16A C11A -1.3(3) ?
C12A C11A C16A O17A -178.19(19) ?
C9A C11A C16A O17A 4.2(3) ?
C12A C11A C16A C15A 1.8(3) ?
C9A C11A C16A C15A -175.8(2) ?
C15A C16A O17A C18A -9.4(3) ?
C11A C16A O17A C18A 170.6(2) ?
C16A O17A C18A C19A -166.8(2) ?
O17A C18A C19A C20A 93.2(2) ?
O17A C18A C19A C24A -90.5(3) ?
C24A C19A C20A C21A -0.9(3) ?
C18A C19A C20A C21A 175.51(19) ?
C19A C20A C21A C22A -0.7(3) ?
C19A C20A C21A C35A 179.7(2) ?
C20A C21A C22A C23A 2.0(3) ?
C35A C21A C22A C23A -178.5(2) ?
C20A C21A C22A C36A -178.3(2) ?
C35A C21A C22A C36A 1.3(3) ?
C21A C22A C23A C24A -1.7(3) ?
C36A C22A C23A C24A 178.5(2) ?
C22A C23A C24A C19A 0.1(3) ?
C22A C23A C24A C25A -177.69(18) ?
C20A C19A C24A C23A 1.2(3) ?
C18A C19A C24A C23A -175.05(17) ?
C20A C19A C24A C25A 178.83(17) ?
C18A C19A C24A C25A 2.6(3) ?
C23A C24A C25A O26A -92.3(2) ?
C19A C24A C25A O26A 90.1(2) ?
C24A C25A O26A C27A 163.72(18) ?
C25A O26A C27A C28A 0.9(3) ?
C25A O26A C27A C32A -178.26(18) ?
O26A C27A C28A C29A -179.0(2) ?
C32A C27A C28A C29A 0.2(3) ?
C27A C28A C29A C30A -1.8(4) ?
C28A C29A C30A C31A 2.2(4) ?
C29A C30A C31A C32A -1.1(4) ?
C30A C31A C32A C27A -0.4(3) ?
C30A C31A C32A C33A 179.9(2) ?
O26A C27A C32A C31A -179.93(18) ?
C28A C27A C32A C31A 0.9(3) ?
O26A C27A C32A C33A -0.3(3) ?
C28A C27A C32A C33A -179.5(2) ?
C2A N1A C33A O34A -0.9(3) ?
C2A N1A C33A C32A -179.15(17) ?
C31A C32A C33A O34A -5.2(3) ?
C27A C32A C33A O34A 175.2(2) ?
C31A C32A C33A N1A 173.10(19) ?
C27A C32A C33A N1A -6.5(3) ?
C33B N1B C2B C3B 64.6(3) y
C33B N1B C2B C7B -113.7(2) ?
C7B C2B C3B C4B 0.4(3) ?
N1B C2B C3B C4B -177.8(2) ?
C2B C3B C4B C5B 1.0(4) ?
C3B C4B C5B C6B -1.5(4) ?
C4B C5B C6B C7B 0.5(3) ?
C3B C2B C7B C6B -1.5(3) ?
N1B C2B C7B C6B 176.82(17) ?
C3B C2B C7B N8B 177.00(18) ?
N1B C2B C7B N8B -4.7(3) ?
C5B C6B C7B C2B 1.0(3) ?
C5B C6B C7B N8B -177.37(19) ?
C2B C7B N8B C9B 168.17(19) ?
C6B C7B N8B C9B -13.5(3) y
C7B N8B C9B O10B -4.5(3) ?
C7B N8B C9B C11B 176.59(17) ?
O10B C9B C11B C12B -18.0(3) ?
N8B C9B C11B C12B 160.96(17) ?
O10B C9B C11B C16B 161.3(2) ?
N8B C9B C11B C16B -19.7(3) ?
C16B C11B C12B C13B 1.0(3) ?
C9B C11B C12B C13B -179.7(2) ?
C11B C12B C13B C14B 0.1(4) ?
C12B C13B C14B C15B -0.5(4) ?
C13B C14B C15B C16B -0.2(4) ?
C14B C15B C16B O17B -177.97(19) ?
C14B C15B C16B C11B 1.3(3) ?
C12B C11B C16B O17B 177.64(17) ?
C9B C11B C16B O17B -1.6(3) ?
C12B C11B C16B C15B -1.6(3) ?
C9B C11B C16B C15B 179.08(19) ?
C15B C16B O17B C18B -1.1(3) ?
C11B C16B O17B C18B 179.60(18) ?
C16B O17B C18B C19B 151.96(19) ?
O17B C18B C19B C24B 105.4(2) ?
O17B C18B C19B C20B -79.0(2) ?
C24B C19B C20B C21B -0.1(3) ?
C18B C19B C20B C21B -175.94(19) ?
C19B C20B C21B C22B -0.7(3) ?
C19B C20B C21B C35B 179.1(2) ?
C20B C21B C22B C23B 0.5(3) ?
C35B C21B C22B C23B -179.3(2) ?
C20B C21B C22B C36B 179.4(2) ?
C35B C21B C22B C36B -0.4(3) ?
C21B C22B C23B C24B 0.4(3) ?
C36B C22B C23B C24B -178.5(2) ?
C22B C23B C24B C19B -1.1(3) ?
C22B C23B C24B C25B 174.56(17) ?
C20B C19B C24B C23B 0.9(3) ?
C18B C19B C24B C23B 176.48(18) ?
C20B C19B C24B C25B -174.56(17) ?
C18B C19B C24B C25B 1.0(3) ?
C23B C24B C25B O26B 106.7(2) ?
C19B C24B C25B O26B -77.8(2) ?
C24B C25B O26B C27B -179.83(18) ?
C25B O26B C27B C28B -1.5(3) ?
C25B O26B C27B C32B 178.65(19) ?
O26B C27B C28B C29B -178.41(19) ?
C32B C27B C28B C29B 1.4(3) ?
C27B C28B C29B C30B -1.8(4) ?
C28B C29B C30B C31B 0.8(4) ?
C29B C30B C31B C32B 0.6(4) ?
O26B C27B C32B C31B 179.77(18) ?
C28B C27B C32B C31B 0.0(3) ?
O26B C27B C32B C33B 1.2(3) ?
C28B C27B C32B C33B -178.6(2) ?
C30B C31B C32B C27B -1.0(3) ?
C30B C31B C32B C33B 177.8(2) ?
C2B N1B C33B O34B 2.7(4) ?
C2B N1B C33B C32B -178.43(18) ?
C27B C32B C33B O34B 179.0(2) ?
C31B C32B C33B O34B 0.3(3) ?
C27B C32B C33B N1B 0.1(3) ?
C31B C32B C33B N1B -178.6(2) ?

loop_
_cod_related_entry_id
_cod_related_entry_database
_cod_related_entry_code
1 ChemSpider 24732338
